data_4035607
loop_
_publ_author_name
'Song, Xia'
'Gao, Cai'
'Li, Bin'
'Zhang, Xinying'
'Fan, Xuesen'

_publ_section_title
;
 Regioselective Synthesis of 2-Alkenylindoles and
 2-Alkenylindole-3-carboxylates through the Cascade Reactions of
 N-Nitrosoanilines with Propargyl Alcohols.
;
_journal_issue 15
_journal_name_full 'The Journal of organic chemistry'
_journal_page_first 8509
_journal_page_last 8521
_journal_paper_doi 10.1021/acs.joc.8b01098
_journal_volume 83
_journal_year 2018
_chemical_formula_moiety 'C18 H17 N'
_chemical_formula_sum 'C18 H17 N'
_chemical_formula_weight 247.32
_space_group_crystal_system monoclinic
_space_group_IT_number 15
_space_group_name_Hall '-C 2yc'
_space_group_name_H-M_alt 'C 1 2/c 1'
_atom_sites_solution_hydrogens mixed
_atom_sites_solution_primary direct
_audit_creation_date 2018-01-24
_audit_creation_method
;
Olex2 1.2-alpha
(compiled 2017.03.28 svn.r3405 for OlexSys, GUI svn.r5335)
;
_cell_angle_alpha 90
_cell_angle_beta 90.833(8)
_cell_angle_gamma 90
_cell_formula_units_Z 8
_cell_length_a 22.1891(17)
_cell_length_b 6.3782(6)
_cell_length_c 19.734(2)
_cell_measurement_reflns_used 3260
_cell_measurement_temperature 295.2(3)
_cell_measurement_theta_max 27.7740
_cell_measurement_theta_min 3.9070
_cell_volume 2792.6(4)
_computing_cell_refinement 'CrysAlisPro 1.171.39.33c (Rigaku OD, 2017)'
_computing_data_collection 'CrysAlisPro 1.171.39.33c (Rigaku OD, 2017)'
_computing_data_reduction 'CrysAlisPro 1.171.39.33c (Rigaku OD, 2017)'
_computing_molecular_graphics 'Olex2 (Dolomanov et al., 2009)'
_computing_publication_material 'Olex2 (Dolomanov et al., 2009)'
_computing_structure_refinement 'ShelXL (Sheldrick, 2015)'
_computing_structure_solution 'ShelXS (Sheldrick, 2008)'
_diffrn_ambient_environment air
_diffrn_ambient_temperature 295.2(3)
_diffrn_detector 'CCD plate'
_diffrn_detector_area_resol_mean 8.0528
_diffrn_detector_type EosS2
_diffrn_measured_fraction_theta_full 0.998
_diffrn_measured_fraction_theta_max 0.998
_diffrn_measurement_details
;
List of Runs (angles in degrees, time in seconds):

  # Type    Start    End  Width  t~exp~   \w     \q     \k     \f   Frames
--------------------------------------------------------------------------
  1  \w     -3.00  85.00   1.00   10.00    --   15.98  38.00-150.00   88
  2  \w     -3.00  85.00   1.00   10.00    --   15.98  38.00 150.00   88
  3  \w    -47.00  29.00   1.00   10.00    --   15.98 -57.00 -90.00   76
  4  \w    -41.00  33.00   1.00   10.00    --  -17.23  19.00 120.00   74
;
_diffrn_measurement_device 'four-circle diffractometer'
_diffrn_measurement_device_type 'SuperNova, Dual, Cu at home/near, EosS2'
_diffrn_measurement_method '\w scans'
_diffrn_orient_matrix_type 'CrysAlisPro convention (1999,Acta A55,543-557)'
_diffrn_orient_matrix_UB_11 -0.0060795000
_diffrn_orient_matrix_UB_12 0.0049627000
_diffrn_orient_matrix_UB_13 0.0351391000
_diffrn_orient_matrix_UB_21 0.0298273000
_diffrn_orient_matrix_UB_22 0.0360057000
_diffrn_orient_matrix_UB_23 0.0064722000
_diffrn_orient_matrix_UB_31 -0.0098888000
_diffrn_orient_matrix_UB_32 0.1051414000
_diffrn_orient_matrix_UB_33 -0.0039511000
_diffrn_radiation_monochromator mirror
_diffrn_radiation_probe x-ray
_diffrn_radiation_type MoK\a
_diffrn_radiation_wavelength 0.71073
_diffrn_reflns_av_R_equivalents 0.0289
_diffrn_reflns_av_unetI/netI 0.0257
_diffrn_reflns_Laue_measured_fraction_full 0.998
_diffrn_reflns_Laue_measured_fraction_max 0.998
_diffrn_reflns_limit_h_max 26
_diffrn_reflns_limit_h_min -26
_diffrn_reflns_limit_k_max 7
_diffrn_reflns_limit_k_min -7
_diffrn_reflns_limit_l_max 23
_diffrn_reflns_limit_l_min -18
_diffrn_reflns_number 7747
_diffrn_reflns_point_group_measured_fraction_full 0.998
_diffrn_reflns_point_group_measured_fraction_max 0.998
_diffrn_reflns_theta_full 25.100
_diffrn_reflns_theta_max 25.100
_diffrn_reflns_theta_min 3.476
_diffrn_source 'micro-focus sealed X-ray tube'
_diffrn_source_type 'SuperNova (Mo) X-ray Source'
_exptl_absorpt_coefficient_mu 0.068
_exptl_absorpt_correction_T_max 1.00000
_exptl_absorpt_correction_T_min 0.09932
_exptl_absorpt_correction_type multi-scan
_exptl_absorpt_process_details
;
CrysAlisPro 1.171.39.33c (Rigaku Oxford Diffraction, 2017)
Empirical absorption correction using spherical harmonics,
 implemented in SCALE3 ABSPACK scaling algorithm.
;
_exptl_crystal_colour 'clear light colourless'
_exptl_crystal_colour_lustre clear
_exptl_crystal_colour_modifier light
_exptl_crystal_colour_primary colourless
_exptl_crystal_density_diffrn 1.176
_exptl_crystal_description block
_exptl_crystal_F_000 1056
_exptl_crystal_size_max 0.2
_exptl_crystal_size_mid 0.19
_exptl_crystal_size_min 0.18
_refine_diff_density_max 0.265
_refine_diff_density_min -0.403
_refine_diff_density_rms 0.105
_refine_ls_extinction_method none
_refine_ls_goodness_of_fit_ref 1.090
_refine_ls_hydrogen_treatment mixed
_refine_ls_matrix_type full
_refine_ls_number_parameters 180
_refine_ls_number_reflns 2486
_refine_ls_number_restraints 0
_refine_ls_restrained_S_all 1.090
_refine_ls_R_factor_all 0.0681
_refine_ls_R_factor_gt 0.0596
_refine_ls_shift/su_max 0.000
_refine_ls_shift/su_mean 0.000
_refine_ls_structure_factor_coef Fsqd
_refine_ls_weighting_details 'w=1/[\s^2^(Fo^2^)+(0.0850P)^2^+0.7411P] where P=(Fo^2^+2Fc^2^)/3'
_refine_ls_weighting_scheme calc
_refine_ls_wR_factor_gt 0.1443
_refine_ls_wR_factor_ref 0.1517
_reflns_Friedel_coverage 0.000
_reflns_number_gt 2087
_reflns_number_total 2486
_reflns_threshold_expression 'I > 2\s(I)'
_cod_data_source_file jo8b01098_si_002.cif
_cod_data_source_block 5a
_cod_database_code 4035607
_shelx_shelxl_version_number 2014/7
_chemical_oxdiff_formula 'C1 H1 N1'
_shelx_space_group_comment
;
The symmetry employed for this shelxl refinement is uniquely defined
by the following loop, which should always be used as a source of
symmetry information in preference to the above space-group names.
They are only intended as comments.
;
_reflns_odcompleteness_completeness 99.65
_reflns_odcompleteness_iscentric 1
_reflns_odcompleteness_theta 26.32
_olex2_refinement_description
;
1. Fixed Uiso
 At 1.2 times of:
  All C(H) groups
 At 1.5 times of:
  All C(H,H) groups, All C(H,H,H) groups
2.a Aromatic/amide H refined with riding coordinates:
 C3(H3), C4(H4), C5(H5), C6(H6), C14(H14), C15(H15), C16(H16), C17(H17),
 C18(H18)
2.b Idealised Me refined as rotating group:
 C1(H1A,H1B,H1C), C12(H12A,H12B,H12C)
;
_olex2_submission_special_instructions 'No special instructions were received'
_oxdiff_exptl_absorpt_empirical_details
;
Empirical correction (ABSPACK) includes:
- Absorption correction using spherical harmonics
- Frame scaling
;
_oxdiff_exptl_absorpt_empirical_full_max 9.674
_oxdiff_exptl_absorpt_empirical_full_min 0.766

loop_
_space_group_symop_operation_xyz
'x, y, z'
'-x, y, -z+1/2'
'x+1/2, y+1/2, z'
'-x+1/2, y+1/2, -z+1/2'
'-x, -y, -z'
'x, -y, z-1/2'
'-x+1/2, -y+1/2, -z'
'x+1/2, -y+1/2, z-1/2'

loop_
_atom_site_label
_atom_site_type_symbol
_atom_site_fract_x
_atom_site_fract_y
_atom_site_fract_z
_atom_site_U_iso_or_equiv
_atom_site_adp_type
_atom_site_occupancy
_atom_site_site_symmetry_order
_atom_site_calc_flag
_atom_site_refinement_flags_posn
N1 N 0.31782(6) -0.2820(2) 0.18523(8) 0.0550(4) Uani 1 1 d .
C1 C 0.27297(9) -0.4390(3) 0.16709(13) 0.0817(7) Uani 1 1 d .
H1A H 0.2907 -0.5760 0.1700 0.122 Uiso 1 1 calc GR
H1B H 0.2588 -0.4146 0.1216 0.122 Uiso 1 1 calc GR
H1C H 0.2398 -0.4302 0.1977 0.122 Uiso 1 1 calc GR
C2 C 0.33780(7) -0.2456(2) 0.24998(9) 0.0495(4) Uani 1 1 d .
C3 C 0.32392(8) -0.3499(3) 0.30984(11) 0.0625(5) Uani 1 1 d .
H3 H 0.2973 -0.4624 0.3100 0.075 Uiso 1 1 calc R
C4 C 0.35097(9) -0.2806(3) 0.36834(11) 0.0678(6) Uani 1 1 d .
H4 H 0.3422 -0.3465 0.4091 0.081 Uiso 1 1 calc R
C5 C 0.39109(8) -0.1143(3) 0.36833(10) 0.0633(5) Uani 1 1 d .
H5 H 0.4086 -0.0707 0.4091 0.076 Uiso 1 1 calc R
C6 C 0.40568(7) -0.0122(3) 0.30937(9) 0.0526(4) Uani 1 1 d .
H6 H 0.4333 0.0975 0.3099 0.063 Uiso 1 1 calc R
C7 C 0.37836(6) -0.0759(2) 0.24883(8) 0.0433(4) Uani 1 1 d .
C8 C 0.38258(6) -0.0108(2) 0.17917(8) 0.0423(4) Uani 1 1 d .
C9 C 0.34530(7) -0.1407(2) 0.14193(9) 0.0482(4) Uani 1 1 d .
C10 C 0.33206(7) -0.1412(3) 0.06849(9) 0.0580(5) Uani 1 1 d .
C11 C 0.34808(12) -0.3102(4) 0.02924(14) 0.0811(7) Uani 1 1 d .
H11A H 0.3340(13) -0.317(4) -0.0155(17) 0.122 Uiso 1 1 d R
H11B H 0.3664(13) -0.424(5) 0.0468(15) 0.122 Uiso 1 1 d R
C12 C 0.30341(10) 0.0428(4) 0.04045(11) 0.0770(6) Uani 1 1 d .
H12A H 0.2645 0.0604 0.0602 0.116 Uiso 1 1 calc GR
H12B H 0.2989 0.0269 -0.0077 0.116 Uiso 1 1 calc GR
H12C H 0.3278 0.1638 0.0502 0.116 Uiso 1 1 calc GR
C13 C 0.42254(6) 0.1524(2) 0.15232(8) 0.0410(4) Uani 1 1 d .
C14 C 0.45379(7) 0.1215(3) 0.09239(9) 0.0536(4) Uani 1 1 d .
H14 H 0.4490 -0.0036 0.0687 0.064 Uiso 1 1 calc R
C15 C 0.49168(8) 0.2732(3) 0.06763(10) 0.0655(5) Uani 1 1 d .
H15 H 0.5116 0.2504 0.0272 0.079 Uiso 1 1 calc R
C16 C 0.50032(9) 0.4569(3) 0.10190(11) 0.0693(6) Uani 1 1 d .
H16 H 0.5263 0.5582 0.0852 0.083 Uiso 1 1 calc R
C17 C 0.47029(8) 0.4911(3) 0.16130(11) 0.0632(5) Uani 1 1 d .
H17 H 0.4761 0.6160 0.1848 0.076 Uiso 1 1 calc R
C18 C 0.43154(7) 0.3409(2) 0.18631(9) 0.0497(4) Uani 1 1 d .
H18 H 0.4113 0.3663 0.2264 0.060 Uiso 1 1 calc R

loop_
_atom_site_aniso_label
_atom_site_aniso_U_11
_atom_site_aniso_U_22
_atom_site_aniso_U_33
_atom_site_aniso_U_23
_atom_site_aniso_U_13
_atom_site_aniso_U_12
N1 0.0522(8) 0.0484(8) 0.0645(10) -0.0038(7) 0.0078(7) -0.0150(6)
C1 0.0747(13) 0.0687(13) 0.1019(18) -0.0095(12) 0.0102(12) -0.0352(11)
C2 0.0474(8) 0.0424(9) 0.0591(11) 0.0021(8) 0.0138(7) 0.0021(7)
C3 0.0609(10) 0.0499(10) 0.0774(14) 0.0142(9) 0.0236(9) 0.0036(8)
C4 0.0724(12) 0.0711(12) 0.0604(13) 0.0237(10) 0.0175(10) 0.0166(10)
C5 0.0650(10) 0.0761(13) 0.0488(11) 0.0102(9) 0.0027(8) 0.0122(9)
C6 0.0527(9) 0.0573(10) 0.0480(10) 0.0029(8) 0.0019(7) 0.0041(7)
C7 0.0407(7) 0.0429(8) 0.0466(9) 0.0009(7) 0.0071(6) 0.0043(6)
C8 0.0407(7) 0.0418(8) 0.0444(9) -0.0031(6) 0.0033(6) -0.0029(6)
C9 0.0465(8) 0.0459(9) 0.0522(10) -0.0045(7) 0.0040(7) -0.0064(7)
C10 0.0530(9) 0.0657(11) 0.0551(11) -0.0123(9) -0.0019(8) -0.0178(8)
C11 0.0934(16) 0.0759(14) 0.0739(16) -0.0304(13) -0.0070(12) -0.0055(12)
C12 0.0781(13) 0.0899(16) 0.0628(13) -0.0016(11) -0.0119(10) 0.0069(11)
C13 0.0387(7) 0.0426(8) 0.0417(9) 0.0005(6) -0.0030(6) -0.0022(6)
C14 0.0543(9) 0.0567(10) 0.0500(10) -0.0060(8) 0.0049(7) -0.0073(8)
C15 0.0608(10) 0.0795(13) 0.0565(12) 0.0115(10) 0.0104(8) -0.0134(9)
C16 0.0672(11) 0.0676(13) 0.0730(14) 0.0236(11) -0.0073(10) -0.0219(10)
C17 0.0767(12) 0.0440(9) 0.0684(13) 0.0056(8) -0.0204(10) -0.0137(8)
C18 0.0567(9) 0.0436(9) 0.0485(10) -0.0014(7) -0.0045(7) -0.0018(7)

loop_
_atom_type_symbol
_atom_type_description
_atom_type_scat_dispersion_real
_atom_type_scat_dispersion_imag
_atom_type_scat_source
C C 0.0033 0.0016 'International Tables Vol C Tables 4.2.6.8 and 6.1.1.4'
H H 0.0000 0.0000 'International Tables Vol C Tables 4.2.6.8 and 6.1.1.4'
N N 0.0061 0.0033 'International Tables Vol C Tables 4.2.6.8 and 6.1.1.4'

loop_
_geom_angle_atom_site_label_1
_geom_angle_atom_site_label_2
_geom_angle_atom_site_label_3
_geom_angle
C2 N1 C1 124.03(16)
C2 N1 C9 108.99(13)
C9 N1 C1 126.94(17)
N1 C2 C3 129.67(16)
N1 C2 C7 108.34(14)
C3 C2 C7 121.99(17)
C4 C3 C2 117.48(18)
C3 C4 C5 121.48(17)
C6 C5 C4 121.44(19)
C5 C6 C7 118.85(17)
C2 C7 C8 106.70(14)
C6 C7 C2 118.75(15)
C6 C7 C8 134.52(15)
C7 C8 C13 126.56(13)
C9 C8 C7 106.81(14)
C9 C8 C13 126.48(15)
N1 C9 C10 121.34(14)
C8 C9 N1 109.15(15)
C8 C9 C10 129.49(15)
C11 C10 C9 120.3(2)
C11 C10 C12 122.5(2)
C12 C10 C9 117.13(16)
C14 C13 C8 121.03(14)
C18 C13 C8 121.43(14)
C18 C13 C14 117.52(14)
C15 C14 C13 121.07(17)
C16 C15 C14 120.65(19)
C15 C16 C17 119.49(17)
C16 C17 C18 120.42(17)
C17 C18 C13 120.84(17)

loop_
_geom_bond_atom_site_label_1
_geom_bond_atom_site_label_2
_geom_bond_distance
N1 C1 1.453(2)
N1 C2 1.366(2)
N1 C9 1.389(2)
C2 C3 1.394(3)
C2 C7 1.408(2)
C3 C4 1.367(3)
C4 C5 1.385(3)
C5 C6 1.376(2)
C6 C7 1.393(2)
C7 C8 1.440(2)
C8 C9 1.376(2)
C8 C13 1.471(2)
C9 C10 1.474(3)
C10 C11 1.377(3)
C10 C12 1.442(3)
C13 C14 1.393(2)
C13 C18 1.390(2)
C14 C15 1.376(2)
C15 C16 1.365(3)
C16 C17 1.374(3)
C17 C18 1.383(2)
